data_4032331
loop_
_publ_author_name
'Pigulski, Bart\/lomiej'
'M\;ecik, Patrycja'
'Cichos, Jakub'
'Szafert, S\/lawomir'

_publ_section_title
;
 Use of Stable Amine-Capped Polyynes in the Regioselective Synthesis of
 Push-Pull Thiophenes.
;
_journal_issue 3
_journal_name_full 'The Journal of organic chemistry'
_journal_page_first 1487
_journal_page_last 1498
_journal_paper_doi 10.1021/acs.joc.6b02685
_journal_volume 82
_journal_year 2017
_chemical_formula_moiety 'C20 H14 N2 O2'
_chemical_formula_sum 'C20 H14 N2 O2'
_chemical_formula_weight 314.33
_space_group_crystal_system triclinic
_space_group_IT_number 2
_space_group_name_Hall '-P 1'
_space_group_name_H-M_alt 'P -1'
_symmetry_space_group_name_Hall '-P 1'
_symmetry_space_group_name_H-M 'P -1'
_atom_sites_solution_hydrogens geom
_audit_creation_method SHELXL-2014/7
_cell_angle_alpha 88.79(5)
_cell_angle_beta 82.33(5)
_cell_angle_gamma 81.94(5)
_cell_formula_units_Z 2
_cell_length_a 6.0498(17)
_cell_length_b 8.2177(19)
_cell_length_c 16.171(5)
_cell_measurement_reflns_used 1699
_cell_measurement_temperature 153(2)
_cell_measurement_theta_max 30.6678
_cell_measurement_theta_min 2.7991
_cell_volume 788.9(4)
_computing_structure_refinement 'SHELXL-2014/7 (Sheldrick, 2014)'
_diffrn_ambient_temperature 153(2)
_diffrn_detector_area_resol_mean 10.3456
_diffrn_measured_fraction_theta_full 0.999
_diffrn_measured_fraction_theta_max 0.901
_diffrn_measurement_device_type 'Xcalibur, Ruby'
_diffrn_measurement_method '/w scans'
_diffrn_radiation_type MoK\a
_diffrn_radiation_wavelength 0.71073
_diffrn_reflns_av_R_equivalents 0.0542
_diffrn_reflns_av_unetI/netI 0.1365
_diffrn_reflns_Laue_measured_fraction_full 0.999
_diffrn_reflns_Laue_measured_fraction_max 0.901
_diffrn_reflns_limit_h_max 7
_diffrn_reflns_limit_h_min -8
_diffrn_reflns_limit_k_max 10
_diffrn_reflns_limit_k_min -11
_diffrn_reflns_limit_l_max 20
_diffrn_reflns_limit_l_min -23
_diffrn_reflns_number 9240
_diffrn_reflns_point_group_measured_fraction_full 0.999
_diffrn_reflns_point_group_measured_fraction_max 0.901
_diffrn_reflns_theta_full 26.000
_diffrn_reflns_theta_max 30.736
_diffrn_reflns_theta_min 2.805
_exptl_absorpt_coefficient_mu 0.087
_exptl_absorpt_correction_type none
_exptl_crystal_colour orange
_exptl_crystal_density_diffrn 1.323
_exptl_crystal_description plate
_exptl_crystal_F_000 328
_exptl_crystal_size_max 0.380
_exptl_crystal_size_mid 0.200
_exptl_crystal_size_min 0.018
_refine_diff_density_max 0.245
_refine_diff_density_min -0.279
_refine_diff_density_rms 0.051
_refine_ls_extinction_method none
_refine_ls_goodness_of_fit_ref 1.006
_refine_ls_hydrogen_treatment constr
_refine_ls_matrix_type full
_refine_ls_number_parameters 218
_refine_ls_number_reflns 4428
_refine_ls_number_restraints 0
_refine_ls_restrained_S_all 1.006
_refine_ls_R_factor_all 0.1665
_refine_ls_R_factor_gt 0.0816
_refine_ls_shift/su_max 0.000
_refine_ls_shift/su_mean 0.000
_refine_ls_structure_factor_coef Fsqd
_refine_ls_weighting_details 'w=1/[\s^2^(Fo^2^)+(0.0120P)^2^+0.0070P] where P=(Fo^2^+2Fc^2^)/3'
_refine_ls_weighting_scheme calc
_refine_ls_wR_factor_gt 0.0858
_refine_ls_wR_factor_ref 0.1107
_reflns_Friedel_coverage 0.000
_reflns_number_gt 2284
_reflns_number_total 4428
_reflns_threshold_expression 'I > 2\s(I)'
_cod_data_source_file jo6b02685_si_001.cif
_cod_data_source_block 3fe
_cod_database_code 4032331
_shelx_shelxl_version_number 2014/7
_shelx_space_group_comment
;
The symmetry employed for this shelxl refinement is uniquely defined
by the following loop, which should always be used as a source of
symmetry information in preference to the above space-group names.
They are only intended as comments.
;
_shelx_estimated_absorpt_t_min 0.968
_shelx_estimated_absorpt_t_max 0.998

loop_
_space_group_symop_operation_xyz
'x, y, z'
'-x, -y, -z'

loop_
_atom_site_label
_atom_site_type_symbol
_atom_site_fract_x
_atom_site_fract_y
_atom_site_fract_z
_atom_site_U_iso_or_equiv
_atom_site_adp_type
_atom_site_occupancy
_atom_site_site_symmetry_order
_atom_site_calc_flag
_atom_site_refinement_flags_posn
_atom_site_refinement_flags_adp
O1 O -0.7709(3) -0.1869(2) 1.24730(11) 0.0325(5) Uani 1 1 d . .
N2 N -0.8438(3) -0.0534(2) 1.21832(12) 0.0240(5) Uani 1 1 d . .
O2 O -1.0380(3) 0.0166(2) 1.23725(11) 0.0352(5) Uani 1 1 d . .
N1 N 0.6176(3) 0.6643(2) 0.69480(12) 0.0236(5) Uani 1 1 d . .
C5 C -0.1148(4) 0.3224(3) 0.94210(14) 0.0198(5) Uani 1 1 d . .
C1 C 0.4684(4) 0.5962(3) 0.74635(15) 0.0209(6) Uani 1 1 d . .
C4 C 0.0403(4) 0.3953(3) 0.88984(15) 0.0215(5) Uani 1 1 d . .
C3 C 0.1803(4) 0.4596(3) 0.84515(15) 0.0206(5) Uani 1 1 d . .
C7 C -0.4023(4) 0.1812(3) 1.04673(14) 0.0181(5) Uani 1 1 d . .
C6 C -0.2495(4) 0.2597(3) 0.98863(14) 0.0188(5) Uani 1 1 d . .
C9 C -0.4681(4) -0.0413(3) 1.14211(14) 0.0193(5) Uani 1 1 d . .
H9 H -0.4152 -0.1400 1.1692 0.023 Uiso 1 1 calc R U
C2 C 0.3344(4) 0.5329(3) 0.79398(15) 0.0216(6) Uani 1 1 d . .
C12 C -0.6295(4) 0.2491(3) 1.06389(14) 0.0204(5) Uani 1 1 d . .
H12 H -0.6837 0.3476 1.0369 0.024 Uiso 1 1 calc R U
C11 C -0.7747(4) 0.1724(3) 1.12031(14) 0.0213(5) Uani 1 1 d . .
H11 H -0.9287 0.2177 1.1327 0.026 Uiso 1 1 calc R U
C15 C 0.5917(4) 0.7958(3) 0.55658(14) 0.0186(5) Uani 1 1 d . .
C10 C -0.6915(4) 0.0289(3) 1.15808(14) 0.0189(5) Uani 1 1 d . .
C8 C -0.3244(4) 0.0357(3) 1.08584(14) 0.0204(5) Uani 1 1 d . .
H8 H -0.1709 -0.0109 1.0736 0.025 Uiso 1 1 calc R U
C13 C 0.8544(3) 0.5901(3) 0.68211(15) 0.0277(6) Uani 1 1 d . .
H13A H 0.8738 0.4904 0.7162 0.041 Uiso 1 1 calc R U
H13B H 0.9486 0.6684 0.6985 0.041 Uiso 1 1 calc R U
H13C H 0.8992 0.5618 0.6231 0.041 Uiso 1 1 calc R U
C14 C 0.5516(4) 0.8178(3) 0.64992(14) 0.0244(6) Uani 1 1 d . .
H14A H 0.6386 0.9033 0.6655 0.029 Uiso 1 1 calc R U
H14B H 0.3899 0.8564 0.6673 0.029 Uiso 1 1 calc R U
C20 C 0.7823(4) 0.8420(3) 0.51079(15) 0.0270(6) Uani 1 1 d . .
H20 H 0.8873 0.8889 0.5384 0.032 Uiso 1 1 calc R U
C19 C 0.8223(4) 0.8209(3) 0.42498(16) 0.0347(7) Uani 1 1 d . .
H19 H 0.9550 0.8523 0.3944 0.042 Uiso 1 1 calc R U
C17 C 0.4811(5) 0.7071(3) 0.42876(17) 0.0377(7) Uani 1 1 d . .
H17 H 0.3771 0.6600 0.4008 0.045 Uiso 1 1 calc R U
C18 C 0.6716(5) 0.7551(3) 0.38395(17) 0.0363(7) Uani 1 1 d . .
H18 H 0.6982 0.7425 0.3250 0.044 Uiso 1 1 calc R U
C16 C 0.4408(4) 0.7277(3) 0.51496(16) 0.0308(7) Uani 1 1 d . .
H16 H 0.3090 0.6947 0.5455 0.037 Uiso 1 1 calc R U

loop_
_atom_site_aniso_label
_atom_site_aniso_U_11
_atom_site_aniso_U_22
_atom_site_aniso_U_33
_atom_site_aniso_U_23
_atom_site_aniso_U_13
_atom_site_aniso_U_12
O1 0.0409(11) 0.0289(11) 0.0269(12) 0.0101(9) -0.0002(9) -0.0074(8)
N2 0.0272(12) 0.0284(13) 0.0177(12) 0.0013(10) -0.0041(10) -0.0072(9)
O2 0.0222(10) 0.0504(12) 0.0303(12) 0.0111(9) 0.0019(9) -0.0030(8)
N1 0.0236(11) 0.0257(12) 0.0204(12) 0.0104(9) -0.0004(10) -0.0038(9)
C5 0.0233(13) 0.0171(13) 0.0191(14) -0.0013(11) -0.0061(11) 0.0006(10)
C1 0.0253(13) 0.0211(14) 0.0176(14) -0.0006(11) -0.0076(11) -0.0038(10)
C4 0.0245(13) 0.0190(13) 0.0209(15) 0.0029(11) -0.0074(11) 0.0008(10)
C3 0.0222(13) 0.0206(14) 0.0194(14) -0.0009(11) -0.0069(11) -0.0001(10)
C7 0.0207(12) 0.0193(13) 0.0151(13) -0.0036(10) -0.0031(10) -0.0045(10)
C6 0.0211(12) 0.0185(13) 0.0168(14) 0.0003(11) -0.0061(11) 0.0010(10)
C9 0.0244(13) 0.0144(12) 0.0181(14) 0.0039(10) -0.0039(11) 0.0016(10)
C2 0.0227(13) 0.0223(14) 0.0198(14) 0.0023(11) -0.0039(11) -0.0025(10)
C12 0.0250(13) 0.0171(13) 0.0196(14) 0.0021(11) -0.0067(11) -0.0010(10)
C11 0.0195(12) 0.0237(14) 0.0201(14) -0.0026(11) -0.0024(11) -0.0007(10)
C15 0.0246(13) 0.0163(12) 0.0144(13) 0.0035(10) -0.0031(11) -0.0011(10)
C10 0.0236(13) 0.0227(13) 0.0114(13) 0.0022(10) -0.0020(10) -0.0073(10)
C8 0.0192(12) 0.0192(13) 0.0213(14) -0.0002(11) -0.0009(11) 0.0011(10)
C13 0.0201(13) 0.0354(16) 0.0275(16) 0.0077(12) -0.0038(12) -0.0048(11)
C14 0.0285(14) 0.0229(14) 0.0201(15) 0.0034(11) 0.0002(12) -0.0018(10)
C20 0.0278(14) 0.0345(16) 0.0206(15) 0.0057(12) -0.0047(12) -0.0107(12)
C19 0.0379(16) 0.0409(17) 0.0227(16) 0.0071(13) 0.0025(14) -0.0039(13)
C17 0.0537(19) 0.0309(16) 0.0345(18) 0.0000(14) -0.0238(16) -0.0096(14)
C18 0.062(2) 0.0262(16) 0.0180(16) 0.0025(12) -0.0089(15) 0.0057(14)
C16 0.0293(15) 0.0347(16) 0.0316(17) 0.0065(13) -0.0080(13) -0.0124(12)

loop_
_atom_type_symbol
_atom_type_description
_atom_type_scat_dispersion_real
_atom_type_scat_dispersion_imag
_atom_type_scat_source
C C 0.0033 0.0016 'International Tables Vol C Tables 4.2.6.8 and 6.1.1.4'
H H 0.0000 0.0000 'International Tables Vol C Tables 4.2.6.8 and 6.1.1.4'
N N 0.0061 0.0033 'International Tables Vol C Tables 4.2.6.8 and 6.1.1.4'
O O 0.0106 0.0060 'International Tables Vol C Tables 4.2.6.8 and 6.1.1.4'

loop_
_geom_angle_atom_site_label_1
_geom_angle_atom_site_label_2
_geom_angle_atom_site_label_3
_geom_angle
O1 N2 O2 123.8(2)
O1 N2 C10 118.5(2)
O2 N2 C10 117.7(2)
C1 N1 C13 120.5(2)
C1 N1 C14 121.1(2)
C13 N1 C14 118.43(18)
C6 C5 C4 179.1(3)
C2 C1 N1 179.2(3)
C3 C4 C5 178.5(3)
C4 C3 C2 178.9(3)
C8 C7 C12 119.8(2)
C8 C7 C6 119.7(2)
C12 C7 C6 120.6(2)
C5 C6 C7 177.2(3)
C8 C9 C10 118.4(2)
C8 C9 H9 120.8
C10 C9 H9 120.8
C1 C2 C3 177.8(3)
C11 C12 C7 119.9(2)
C11 C12 H12 120.0
C7 C12 H12 120.0
C10 C11 C12 118.7(2)
C10 C11 H11 120.6
C12 C11 H11 120.6
C20 C15 C16 118.6(2)
C20 C15 C14 120.2(2)
C16 C15 C14 121.2(2)
C11 C10 C9 122.6(2)
C11 C10 N2 119.2(2)
C9 C10 N2 118.1(2)
C9 C8 C7 120.6(2)
C9 C8 H8 119.7
C7 C8 H8 119.7
N1 C13 H13A 109.5
N1 C13 H13B 109.5
H13A C13 H13B 109.5
N1 C13 H13C 109.5
H13A C13 H13C 109.5
H13B C13 H13C 109.5
N1 C14 C15 112.30(19)
N1 C14 H14A 109.1
C15 C14 H14A 109.1
N1 C14 H14B 109.1
C15 C14 H14B 109.1
H14A C14 H14B 107.9
C15 C20 C19 120.8(2)
C15 C20 H20 119.6
C19 C20 H20 119.6
C18 C19 C20 120.5(3)
C18 C19 H19 119.8
C20 C19 H19 119.8
C18 C17 C16 120.1(3)
C18 C17 H17 119.9
C16 C17 H17 119.9
C19 C18 C17 119.5(3)
C19 C18 H18 120.2
C17 C18 H18 120.2
C15 C16 C17 120.5(2)
C15 C16 H16 119.8
C17 C16 H16 119.8

loop_
_geom_bond_atom_site_label_1
_geom_bond_atom_site_label_2
_geom_bond_distance
O1 N2 1.231(2)
N2 O2 1.236(2)
N2 C10 1.471(3)
N1 C1 1.321(3)
N1 C13 1.466(3)
N1 C14 1.474(3)
C5 C6 1.197(3)
C5 C4 1.370(3)
C1 C2 1.206(3)
C4 C3 1.210(3)
C3 C2 1.360(3)
C7 C8 1.394(3)
C7 C12 1.403(3)
C7 C6 1.436(3)
C9 C8 1.380(3)
C9 C10 1.386(3)
C9 H9 0.9500
C12 C11 1.385(3)
C12 H12 0.9500
C11 C10 1.379(3)
C11 H11 0.9500
C15 C20 1.380(3)
C15 C16 1.387(3)
C15 C14 1.507(3)
C8 H8 0.9500
C13 H13A 0.9800
C13 H13B 0.9800
C13 H13C 0.9800
C14 H14A 0.9900
C14 H14B 0.9900
C20 C19 1.387(3)
C20 H20 0.9500
C19 C18 1.371(3)
C19 H19 0.9500
C17 C18 1.378(3)
C17 C16 1.392(3)
C17 H17 0.9500
C18 H18 0.9500
C16 H16 0.9500

loop_
_geom_torsion_atom_site_label_1
_geom_torsion_atom_site_label_2
_geom_torsion_atom_site_label_3
_geom_torsion_atom_site_label_4
_geom_torsion
C8 C7 C12 C11 0.8(3)
C6 C7 C12 C11 -179.8(2)
C7 C12 C11 C10 -0.5(3)
C12 C11 C10 C9 0.3(3)
C12 C11 C10 N2 179.8(2)
C8 C9 C10 C11 -0.3(3)
C8 C9 C10 N2 -179.8(2)
O1 N2 C10 C11 175.2(2)
O2 N2 C10 C11 -5.2(3)
O1 N2 C10 C9 -5.2(3)
O2 N2 C10 C9 174.3(2)
C10 C9 C8 C7 0.5(3)
C12 C7 C8 C9 -0.8(3)
C6 C7 C8 C9 179.7(2)
C1 N1 C14 C15 -118.8(2)
C13 N1 C14 C15 62.3(3)
C20 C15 C14 N1 -98.9(3)
C16 C15 C14 N1 80.4(3)
C16 C15 C20 C19 0.0(4)
C14 C15 C20 C19 179.3(2)
C15 C20 C19 C18 0.7(4)
C20 C19 C18 C17 -1.1(4)
C16 C17 C18 C19 0.9(4)
C20 C15 C16 C17 -0.2(4)
C14 C15 C16 C17 -179.6(2)
C18 C17 C16 C15 -0.2(4)
